data_1561628
loop_
_publ_author_name
'Li, Na'
'Huang, Rudan'

_publ_section_title
;
 Six new inorganic--organic hybrids based on rigid triangular ligands:
 Syntheses, structures and properties
;
_journal_name_full 'Journal of Solid State Chemistry'
_journal_page_first 320
_journal_page_last 328
_journal_paper_doi 10.1016/j.jssc.2015.11.009
_journal_volume 233
_journal_year 2016
_chemical_formula_sum 'C30 H30 Cl2 Cu1.5 N12 O42 P W12'
_chemical_formula_weight 3634.04
_space_group_IT_number 2
_space_group_name_Hall '-P 1'
_space_group_name_H-M_alt 'P -1'
_symmetry_cell_setting triclinic
_symmetry_space_group_name_H-M 'P -1'
_atom_sites_solution_hydrogens geom
_atom_sites_solution_primary direct
_atom_sites_solution_secondary difmap
_audit_creation_method SHELXL-97
_cell_angle_alpha 89.362(2)
_cell_angle_beta 83.7000(10)
_cell_angle_gamma 69.3770(10)
_cell_formula_units_Z 2
_cell_length_a 11.1000(9)
_cell_length_b 13.8139(11)
_cell_length_c 21.6501(18)
_cell_measurement_reflns_used 5231
_cell_measurement_temperature 298(2)
_cell_measurement_theta_max 28.249
_cell_measurement_theta_min 3.208
_cell_volume 3086.9(4)
_computing_cell_refinement 'Bruker SMART'
_computing_data_collection 'Bruker SMART'
_computing_data_reduction 'Bruker SHELXTL'
_computing_molecular_graphics 'Bruker SHELXTL'
_computing_publication_material 'Bruker SHELXTL'
_computing_structure_refinement 'SHELXL-97 (Sheldrick, 1997)'
_computing_structure_solution 'SHELXS-97 (Sheldrick, 1990)'
_diffrn_ambient_temperature 298(2)
_diffrn_measured_fraction_theta_full 0.982
_diffrn_measured_fraction_theta_max 0.982
_diffrn_measurement_device_type 'CCD area detector'
_diffrn_measurement_method 'phi and omega scans'
_diffrn_radiation_monochromator graphite
_diffrn_radiation_source 'fine-focus sealed tube'
_diffrn_radiation_type MoK\a
_diffrn_radiation_wavelength 0.71073
_diffrn_reflns_av_R_equivalents 0.0766
_diffrn_reflns_av_sigmaI/netI 0.0906
_diffrn_reflns_limit_h_max 13
_diffrn_reflns_limit_h_min -13
_diffrn_reflns_limit_k_max 16
_diffrn_reflns_limit_k_min -16
_diffrn_reflns_limit_l_max 25
_diffrn_reflns_limit_l_min -17
_diffrn_reflns_number 15729
_diffrn_reflns_theta_full 25.02
_diffrn_reflns_theta_max 25.02
_diffrn_reflns_theta_min 2.43
_exptl_absorpt_coefficient_mu 22.981
_exptl_absorpt_correction_T_max 0.1541
_exptl_absorpt_correction_T_min 0.0600
_exptl_absorpt_correction_type multi-scan
_exptl_absorpt_process_details sadabs
_exptl_crystal_colour blue
_exptl_crystal_density_diffrn 3.910
_exptl_crystal_density_method 'not measured'
_exptl_crystal_description block
_exptl_crystal_F_000 3221
_exptl_crystal_size_max 0.28
_exptl_crystal_size_mid 0.26
_exptl_crystal_size_min 0.13
_refine_diff_density_max 6.383
_refine_diff_density_min -9.485
_refine_diff_density_rms 0.913
_refine_ls_extinction_method none
_refine_ls_goodness_of_fit_ref 1.044
_refine_ls_hydrogen_treatment mixed
_refine_ls_matrix_type full
_refine_ls_number_parameters 907
_refine_ls_number_reflns 10709
_refine_ls_number_restraints 0
_refine_ls_restrained_S_all 1.044
_refine_ls_R_factor_all 0.1312
_refine_ls_R_factor_gt 0.1064
_refine_ls_shift/su_max 0.001
_refine_ls_shift/su_mean 0.000
_refine_ls_structure_factor_coef Fsqd
_refine_ls_weighting_details 'calc w=1/[\s^2^(Fo^2^)+(0.1921P)^2^+337.5340P] where P=(Fo^2^+2Fc^2^)/3'
_refine_ls_weighting_scheme calc
_refine_ls_wR_factor_gt 0.2879
_refine_ls_wR_factor_ref 0.3078
_reflns_number_gt 7942
_reflns_number_total 10709
_reflns_threshold_expression >2sigma(I)
_cod_data_source_file JSSC-2016-233-320.cif
_cod_data_source_block 140801c
_cod_depositor_comments
;
The following automatic conversions were performed:

data item '_symmetry_cell_setting' value 'Triclinic' was changed to
'triclinic' in accordance with the built-in table derived from the
CIF Core dictionary named 'cif_core.dic' version 2.4.5 last updated
on 2014-11-21.

Automatic conversion script
Id: cif_fix_values 8369 2020-08-20 11:38:08Z andrius 
;
_cod_original_sg_symbol_H-M P-1
_cod_original_formula_sum 'C30 H30 Cl2 Cu1.50 N12 O42 P W12'
_cod_database_code 1561628

loop_
_symmetry_equiv_pos_as_xyz
'x, y, z'
'-x, -y, -z'

loop_
_atom_site_label
_atom_site_type_symbol
_atom_site_fract_x
_atom_site_fract_y
_atom_site_fract_z
_atom_site_U_iso_or_equiv
_atom_site_adp_type
_atom_site_occupancy
_atom_site_symmetry_multiplicity
_atom_site_calc_flag
_atom_site_refinement_flags
_atom_site_disorder_assembly
_atom_site_disorder_group
W1 W 1.07109(16) 0.29174(13) 0.74972(9) 0.0327(4) Uani 1 1 d . . .
W2 W 0.80544(13) 0.42783(10) 0.87118(7) 0.0181(3) Uani 1 1 d . . .
W3 W 0.49801(14) 0.41767(11) 0.86744(7) 0.0234(4) Uani 1 1 d . . .
W4 W 0.4411(2) 0.27550(17) 0.74034(12) 0.0551(6) Uani 1 1 d . . .
W5 W 0.68111(15) 0.15077(11) 0.62539(7) 0.0237(4) Uani 1 1 d . . .
W6 W 1.01297(14) 0.15800(11) 0.63073(7) 0.0217(4) Uani 1 1 d . . .
W7 W 0.80585(13) 0.52604(10) 0.71160(7) 0.0186(4) Uani 1 1 d . . .
W8 W 0.49953(12) 0.51573(10) 0.70900(7) 0.0158(3) Uani 1 1 d . . .
W9 W 0.74407(12) 0.39354(10) 0.59361(6) 0.0148(3) Uani 1 1 d . . .
W10 W 1.01544(13) 0.06837(10) 0.77772(7) 0.0174(3) Uani 1 1 d . . .
W11 W 0.75085(13) 0.20092(10) 0.90076(6) 0.0157(3) Uani 1 1 d . . .
W12 W 0.68479(14) 0.05789(11) 0.77221(7) 0.0215(4) Uani 1 1 d . . .
Cu1 Cu 0.2290(3) 0.7883(3) 0.73779(18) 0.0128(8) Uani 1 1 d . . .
Cu2 Cu 0.0000 0.5000 1.0000 0.180(9) Uani 1 2 d S . .
P1 P 0.7504(7) 0.2894(6) 0.7461(4) 0.0088(16) Uani 1 1 d . . .
Cl1 Cl 0.107(2) 0.6270(18) 0.9635(11) 0.108(7) Uani 1 1 d . . .
Cl2 Cl 0.148(3) 0.385(2) 0.9133(13) 0.129(8) Uani 1 1 d . . .
N1 N 0.534(3) 0.843(2) 0.6476(14) 0.018(6) Uani 1 1 d . . .
N2 N 0.354(3) 0.850(2) 0.6962(14) 0.018(6) Uani 1 1 d . . .
N3 N -0.010(3) 0.798(2) 0.6013(13) 0.017(6) Uani 1 1 d . . .
N4 N 0.127(3) 0.811(2) 0.6629(13) 0.017(6) Uani 1 1 d . . .
N5 N 0.790(3) 0.633(2) 0.4616(14) 0.023(7) Uani 1 1 d . . .
N6 N 0.726(3) 0.564(2) 0.3861(15) 0.026(7) Uani 1 1 d . . .
N7 N 0.484(3) 0.748(2) 0.8752(14) 0.018(6) Uani 1 1 d . . .
N8 N 0.330(3) 0.762(2) 0.8122(13) 0.018(6) Uani 1 1 d . . .
N9 N -0.066(3) 0.719(2) 0.8418(14) 0.019(6) Uani 1 1 d . . .
N10 N 0.105(3) 0.730(2) 0.7837(13) 0.017(6) Uani 1 1 d . . .
N11 N 0.678(3) 0.874(2) 1.0338(14) 0.021(6) Uani 1 1 d . . .
N12 N 0.633(3) 0.905(2) 1.1326(14) 0.023(7) Uani 1 1 d . . .
O1 O 0.896(2) 0.2301(17) 0.7332(11) 0.018(5) Uani 1 1 d . . .
O2 O 0.721(2) 0.3162(16) 0.8144(11) 0.015(5) Uani 1 1 d . . .
O3 O 0.678(2) 0.2201(17) 0.7269(11) 0.018(5) Uani 1 1 d . . .
O4 O 0.716(2) 0.3868(16) 0.7097(10) 0.015(5) Uani 1 1 d . . .
O5 O 0.970(2) 0.3504(17) 0.8260(11) 0.020(5) Uani 1 1 d . . .
O6 O 0.623(2) 0.4729(17) 0.8930(11) 0.018(5) Uani 1 1 d . . .
O7 O 0.444(2) 0.3348(18) 0.8177(11) 0.020(5) Uani 1 1 d . . .
O8 O 0.508(2) 0.2059(18) 0.6559(12) 0.023(5) Uani 1 1 d . . .
O9 O 0.864(2) 0.1210(18) 0.6243(12) 0.021(5) Uani 1 1 d . . .
O10 O 1.112(2) 0.2260(17) 0.6673(11) 0.019(5) Uani 1 1 d . . .
O11 O 0.966(2) 0.4172(17) 0.7160(11) 0.017(5) Uani 1 1 d . . .
O12 O 0.769(2) 0.5117(17) 0.8005(11) 0.017(5) Uani 1 1 d . . .
O13 O 0.491(2) 0.5043(17) 0.7965(11) 0.017(5) Uani 1 1 d . . .
O14 O 0.438(2) 0.4054(17) 0.7066(11) 0.016(5) Uani 1 1 d . . .
O15 O 0.677(2) 0.2868(17) 0.5982(11) 0.017(5) Uani 1 1 d . . .
O16 O 0.910(2) 0.2921(17) 0.6015(11) 0.017(5) Uani 1 1 d . . .
O17 O 0.620(2) 0.5865(17) 0.7139(11) 0.017(5) Uani 1 1 d . . .
O18 O 0.569(2) 0.4895(17) 0.6238(11) 0.017(5) Uani 1 1 d . . .
O19 O 0.808(2) 0.4963(17) 0.6267(11) 0.016(5) Uani 1 1 d . . .
O20 O 1.112(2) 0.1534(17) 0.7814(11) 0.020(5) Uani 1 1 d . . .
O21 O 0.813(2) 0.3077(17) 0.9213(11) 0.020(5) Uani 1 1 d . . .
O22 O 0.577(2) 0.3034(17) 0.9192(11) 0.019(5) Uani 1 1 d . . .
O23 O 0.502(2) 0.1337(17) 0.7715(11) 0.021(5) Uani 1 1 d . . .
O24 O 0.702(2) 0.0421(18) 0.6843(12) 0.022(5) Uani 1 1 d . . .
O25 O 1.065(2) 0.0521(17) 0.6893(11) 0.018(5) Uani 1 1 d . . .
O26 O 0.918(2) 0.1326(17) 0.8517(11) 0.018(5) Uani 1 1 d . . .
O27 O 0.685(2) 0.1260(17) 0.8470(11) 0.020(5) Uani 1 1 d . . .
O28 O 0.871(2) 0.0298(17) 0.7638(11) 0.016(5) Uani 1 1 d . . .
O29 O 1.233(3) 0.310(2) 0.7536(13) 0.033(6) Uani 1 1 d . . .
O30 O 0.847(2) 0.5012(17) 0.9217(11) 0.018(5) Uani 1 1 d . . .
O31 O 0.358(2) 0.4846(19) 0.9143(13) 0.029(6) Uani 1 1 d . . .
O32 O 0.670(2) 0.0906(19) 0.5619(12) 0.025(6) Uani 1 1 d . . .
O33 O 1.117(2) 0.0973(19) 0.5657(12) 0.026(6) Uani 1 1 d . . .
O34 O 0.8481(18) 0.6327(15) 0.7077(10) 0.010(4) Uani 1 1 d . . .
O35 O 0.3613(19) 0.6157(15) 0.6959(10) 0.012(4) Uani 1 1 d . . .
O36 O 0.758(2) 0.4190(17) 0.5170(11) 0.018(5) Uani 1 1 d . . .
O37 O 1.118(2) -0.0479(18) 0.8019(12) 0.023(5) Uani 1 1 d . . .
O38 O 0.761(2) 0.1379(19) 0.9697(12) 0.027(6) Uani 1 1 d . . .
O39 O 0.681(2) -0.0610(18) 0.7950(12) 0.025(6) Uani 1 1 d . . .
O40 O 0.553(3) 0.354(2) 0.4597(14) 0.037(7) Uani 1 1 d . . .
H40C H 0.6094 0.3717 0.4755 0.044 Uiso 1 1 d R . .
H40D H 0.5165 0.4003 0.4348 0.044 Uiso 1 1 d R . .
O41 O 0.978(4) 0.082(3) 0.0520(19) 0.069(11) Uani 1 1 d . . .
H41C H 0.9072 0.1160 0.0379 0.083 Uiso 1 1 d R . .
H41D H 1.0135 0.0265 0.0303 0.083 Uiso 1 1 d R . .
O42 O 0.354(3) 0.159(2) 0.5920(15) 0.048(8) Uani 1 1 d . . .
H42C H 0.4065 0.1748 0.6119 0.057 Uiso 1 1 d R . .
H42D H 0.2802 0.1792 0.6135 0.057 Uiso 1 1 d R . .
C1 C 0.657(3) 0.802(3) 0.6042(16) 0.017(7) Uani 1 1 d . . .
C2 C 0.765(3) 0.819(3) 0.6182(17) 0.020(7) Uani 1 1 d . . .
H2 H 0.7608 0.8590 0.6534 0.025 Uiso 1 1 calc R . .
C3 C 0.879(3) 0.779(3) 0.5812(16) 0.018(7) Uani 1 1 d . . .
C4 C 0.888(3) 0.713(3) 0.5307(17) 0.019(7) Uani 1 1 d . . .
H4 H 0.9680 0.6790 0.5082 0.023 Uiso 1 1 calc R . .
C5 C 0.783(3) 0.698(3) 0.5147(17) 0.021(8) Uani 1 1 d . . .
C6 C 0.665(3) 0.738(3) 0.5513(17) 0.020(7) Uani 1 1 d . . .
H6 H 0.5932 0.7231 0.5417 0.024 Uiso 1 1 calc R . .
C7 C 0.455(3) 0.791(3) 0.6567(16) 0.017(7) Uani 1 1 d . . .
H7 H 0.4663 0.7262 0.6394 0.020 Uiso 1 1 calc R . .
C8 C 0.378(3) 0.937(2) 0.7066(16) 0.016(7) Uani 1 1 d . . .
H8 H 0.3242 0.9924 0.7324 0.019 Uiso 1 1 calc R . .
C9 C 0.491(3) 0.934(3) 0.6744(17) 0.020(7) Uani 1 1 d . . .
H9 H 0.5284 0.9852 0.6721 0.024 Uiso 1 1 calc R . .
C10 C 0.026(3) 0.782(3) 0.6548(17) 0.018(7) Uani 1 1 d . . .
H10 H -0.0138 0.7525 0.6858 0.022 Uiso 1 1 calc R . .
C11 C 0.160(3) 0.843(3) 0.6033(16) 0.018(7) Uani 1 1 d . . .
H11 H 0.2273 0.8679 0.5934 0.022 Uiso 1 1 calc R . .
C12 C 0.078(3) 0.834(3) 0.5613(18) 0.024(8) Uani 1 1 d . . .
H12 H 0.0794 0.8475 0.5191 0.029 Uiso 1 1 calc R . .
C13 C 0.693(4) 0.634(3) 0.4297(19) 0.031(9) Uani 1 1 d . . .
H13 H 0.6089 0.6820 0.4381 0.037 Uiso 1 1 calc R . .
C14 C 0.860(4) 0.524(3) 0.3843(19) 0.028(8) Uani 1 1 d . . .
H14 H 0.9149 0.4775 0.3537 0.033 Uiso 1 1 calc R . .
C15 C 0.897(3) 0.558(3) 0.4302(17) 0.023(8) Uani 1 1 d . . .
H15 H 0.9818 0.5377 0.4406 0.028 Uiso 1 1 calc R . .
C16 C 0.598(3) 0.762(3) 0.8941(17) 0.020(7) Uani 1 1 d . . .
C17 C 0.707(3) 0.734(2) 0.8571(16) 0.017(7) Uani 1 1 d . . .
H17 H 0.7131 0.7042 0.8179 0.020 Uiso 1 1 calc R . .
C18 C 0.814(3) 0.749(3) 0.8793(16) 0.017(7) Uani 1 1 d . . .
C19 C 0.808(3) 0.797(3) 0.9358(16) 0.018(7) Uani 1 1 d . . .
H19 H 0.8763 0.8137 0.9476 0.022 Uiso 1 1 calc R . .
C20 C 0.689(3) 0.819(3) 0.9749(17) 0.020(7) Uani 1 1 d . . .
C21 C 0.582(3) 0.802(3) 0.9561(17) 0.019(7) Uani 1 1 d . . .
H21 H 0.5047 0.8162 0.9822 0.023 Uiso 1 1 calc R . .
C22 C 0.450(3) 0.766(3) 0.8175(17) 0.018(7) Uani 1 1 d . . .
H22 H 0.5020 0.7806 0.7846 0.022 Uiso 1 1 calc R . .
C23 C 0.299(3) 0.731(3) 0.8687(17) 0.022(8) Uani 1 1 d . . .
H23 H 0.2222 0.7184 0.8793 0.027 Uiso 1 1 calc R . .
C24 C 0.389(3) 0.720(3) 0.9097(17) 0.019(7) Uani 1 1 d . . .
H24 H 0.3862 0.6988 0.9506 0.023 Uiso 1 1 calc R . .
C25 C -0.004(3) 0.781(3) 0.8130(16) 0.016(7) Uani 1 1 d . . .
H25 H -0.0375 0.8531 0.8151 0.019 Uiso 1 1 calc R . .
C26 C 0.017(3) 0.615(3) 0.8203(17) 0.022(8) Uani 1 1 d . . .
H26 H 0.0016 0.5536 0.8272 0.026 Uiso 1 1 calc R . .
C27 C 0.121(3) 0.626(3) 0.7888(17) 0.020(7) Uani 1 1 d . . .
H27 H 0.1939 0.5721 0.7724 0.025 Uiso 1 1 calc R . .
C28 C 0.614(3) 0.847(3) 1.0870(16) 0.020(7) Uani 1 1 d . . .
H28 H 0.5696 0.8010 1.0903 0.024 Uiso 1 1 calc R . .
C29 C 0.707(4) 0.961(3) 1.1060(18) 0.028(9) Uani 1 1 d . . .
H29 H 0.7295 1.0087 1.1279 0.034 Uiso 1 1 calc R . .
C30 C 0.741(3) 0.939(3) 1.0464(17) 0.023(8) Uani 1 1 d . . .
H30 H 0.7952 0.9627 1.0193 0.028 Uiso 1 1 calc R . .

loop_
_atom_site_aniso_label
_atom_site_aniso_U_11
_atom_site_aniso_U_22
_atom_site_aniso_U_33
_atom_site_aniso_U_23
_atom_site_aniso_U_13
_atom_site_aniso_U_12
W1 0.0356(9) 0.0273(9) 0.0348(10) -0.0032(7) -0.0029(8) -0.0106(7)
W2 0.0260(7) 0.0157(7) 0.0148(7) -0.0051(6) -0.0037(6) -0.0096(6)
W3 0.0234(7) 0.0194(7) 0.0236(9) -0.0058(6) 0.0043(6) -0.0049(6)
W4 0.0596(13) 0.0454(12) 0.0611(15) -0.0018(11) -0.0068(11) -0.0194(10)
W5 0.0317(8) 0.0186(7) 0.0235(9) -0.0102(6) -0.0028(7) -0.0119(6)
W6 0.0234(7) 0.0177(7) 0.0188(8) -0.0085(6) 0.0035(6) -0.0023(6)
W7 0.0235(7) 0.0138(7) 0.0201(8) -0.0035(6) -0.0004(6) -0.0088(5)
W8 0.0151(6) 0.0109(6) 0.0189(8) -0.0043(5) -0.0014(5) -0.0014(5)
W9 0.0200(6) 0.0130(7) 0.0103(7) -0.0043(5) -0.0008(5) -0.0049(5)
W10 0.0181(6) 0.0099(7) 0.0209(8) -0.0037(6) -0.0023(6) -0.0005(5)
W11 0.0246(7) 0.0114(6) 0.0101(7) -0.0023(5) 0.0001(6) -0.0058(5)
W12 0.0271(7) 0.0131(7) 0.0266(9) -0.0038(6) -0.0015(6) -0.0104(6)
Cu1 0.0145(17) 0.0118(19) 0.013(2) -0.0046(16) 0.0008(16) -0.0067(15)
Cu2 0.18(2) 0.18(2) 0.18(2) -0.001(18) -0.017(18) -0.059(18)
P1 0.010(4) 0.008(4) 0.009(4) -0.001(3) -0.001(3) -0.003(3)
Cl1 0.109(15) 0.105(15) 0.106(17) -0.003(13) -0.011(13) -0.032(12)
Cl2 0.125(18) 0.13(2) 0.13(2) -0.006(17) -0.009(16) -0.039(16)
N1 0.020(14) 0.016(14) 0.019(16) -0.003(12) -0.003(12) -0.007(11)
N2 0.018(13) 0.016(14) 0.017(16) -0.002(12) 0.001(12) -0.005(11)
N3 0.020(13) 0.015(14) 0.018(16) -0.001(12) 0.000(12) -0.010(11)
N4 0.018(13) 0.017(14) 0.018(16) -0.005(12) -0.003(12) -0.008(11)
N5 0.023(15) 0.024(16) 0.022(17) -0.004(14) -0.002(13) -0.007(13)
N6 0.031(16) 0.026(17) 0.023(18) -0.007(14) -0.006(14) -0.009(14)
N7 0.019(14) 0.019(15) 0.019(16) -0.003(13) -0.004(12) -0.009(12)
N8 0.021(14) 0.016(14) 0.015(15) -0.002(12) -0.001(12) -0.005(11)
N9 0.023(14) 0.018(15) 0.021(16) -0.008(13) -0.008(13) -0.010(12)
N10 0.020(14) 0.017(14) 0.018(16) -0.003(12) -0.002(12) -0.011(12)
N11 0.024(14) 0.021(15) 0.018(17) -0.001(13) -0.003(13) -0.007(12)
N12 0.028(15) 0.023(16) 0.018(17) -0.006(13) -0.001(13) -0.009(13)
O1 0.022(11) 0.013(11) 0.019(13) -0.002(10) -0.003(10) -0.006(9)
O2 0.019(11) 0.012(11) 0.016(12) -0.002(10) -0.001(10) -0.007(9)
O3 0.025(12) 0.014(12) 0.018(13) -0.004(10) -0.008(10) -0.008(10)
O4 0.018(11) 0.012(11) 0.013(12) -0.002(9) -0.004(10) -0.004(9)
O5 0.026(12) 0.013(11) 0.019(13) -0.003(10) -0.002(11) -0.006(10)
O6 0.022(11) 0.016(12) 0.017(13) -0.001(10) -0.001(10) -0.005(9)
O7 0.023(12) 0.020(12) 0.017(13) -0.002(10) -0.004(10) -0.006(10)
O8 0.027(12) 0.019(13) 0.024(14) 0.001(11) 0.001(11) -0.010(10)
O9 0.022(12) 0.017(12) 0.022(14) -0.004(11) -0.003(11) -0.004(10)
O10 0.020(11) 0.017(12) 0.020(13) -0.004(10) -0.004(10) -0.006(9)
O11 0.022(11) 0.013(11) 0.017(13) -0.004(10) -0.003(10) -0.006(9)
O12 0.021(11) 0.014(11) 0.018(13) -0.004(10) -0.004(10) -0.006(9)
O13 0.020(11) 0.014(11) 0.019(13) -0.002(10) 0.001(10) -0.009(9)
O14 0.020(11) 0.015(11) 0.014(12) -0.002(10) -0.003(10) -0.008(9)
O15 0.021(11) 0.016(12) 0.015(13) -0.003(10) -0.001(10) -0.006(9)
O16 0.019(11) 0.017(12) 0.015(13) -0.004(10) -0.003(10) -0.007(9)
O17 0.020(11) 0.014(11) 0.015(13) -0.002(10) 0.003(10) -0.005(9)
O18 0.019(11) 0.015(11) 0.015(13) -0.001(10) -0.002(10) -0.006(9)
O19 0.018(11) 0.014(11) 0.016(13) -0.005(10) -0.005(10) -0.005(9)
O20 0.026(12) 0.014(12) 0.022(14) -0.002(10) 0.001(11) -0.008(10)
O21 0.024(12) 0.015(12) 0.017(13) 0.000(10) -0.001(10) -0.004(10)
O22 0.023(11) 0.016(12) 0.017(13) 0.001(10) 0.002(10) -0.009(10)
O23 0.030(13) 0.013(11) 0.021(14) 0.003(10) -0.003(11) -0.008(10)
O24 0.027(12) 0.019(12) 0.022(14) -0.004(11) -0.004(11) -0.008(10)
O25 0.022(11) 0.015(12) 0.019(13) -0.003(10) -0.001(10) -0.010(10)
O26 0.023(11) 0.011(11) 0.019(13) -0.004(10) 0.001(10) -0.007(9)
O27 0.024(12) 0.017(12) 0.020(14) -0.001(10) -0.004(11) -0.007(10)
O28 0.022(11) 0.012(11) 0.017(13) -0.004(10) -0.002(10) -0.007(9)
O29 0.040(15) 0.028(14) 0.033(17) -0.008(13) -0.010(13) -0.013(12)
O30 0.018(11) 0.018(12) 0.018(13) 0.000(10) -0.002(10) -0.006(9)
O31 0.028(13) 0.025(14) 0.032(16) -0.003(12) -0.004(12) -0.008(11)
O32 0.028(13) 0.021(13) 0.028(15) 0.000(11) -0.006(12) -0.011(11)
O33 0.021(12) 0.028(14) 0.027(15) -0.004(12) 0.001(11) -0.007(11)
O34 0.010(9) 0.010(10) 0.010(11) 0.000(9) -0.001(9) -0.004(8)
O35 0.015(10) 0.006(10) 0.012(12) 0.000(9) -0.002(9) -0.001(8)
O36 0.024(11) 0.019(12) 0.015(13) 0.005(10) 0.002(10) -0.014(10)
O37 0.023(12) 0.014(12) 0.026(15) 0.002(11) -0.004(11) 0.002(10)
O38 0.028(13) 0.026(14) 0.029(15) -0.001(12) -0.003(12) -0.011(11)
O39 0.028(13) 0.014(12) 0.032(15) -0.007(11) -0.001(12) -0.008(10)
O40 0.035(15) 0.038(16) 0.035(18) 0.000(14) -0.007(13) -0.010(13)
O41 0.06(2) 0.07(3) 0.07(3) -0.01(2) -0.02(2) -0.02(2)
O42 0.045(17) 0.047(19) 0.05(2) 0.001(16) -0.002(16) -0.010(15)
C1 0.019(16) 0.020(17) 0.014(18) -0.004(14) -0.003(14) -0.008(14)
C2 0.022(17) 0.021(18) 0.020(19) -0.004(15) -0.004(15) -0.008(14)
C3 0.018(16) 0.019(17) 0.017(19) -0.002(15) -0.002(14) -0.007(13)
C4 0.019(16) 0.020(17) 0.019(19) -0.002(15) -0.003(15) -0.006(14)
C5 0.022(17) 0.021(18) 0.02(2) -0.004(15) -0.004(15) -0.009(14)
C6 0.021(16) 0.019(17) 0.02(2) -0.003(15) -0.003(15) -0.009(14)
C7 0.018(15) 0.017(17) 0.017(18) -0.003(14) -0.002(14) -0.008(13)
C8 0.019(15) 0.015(16) 0.015(18) -0.006(14) -0.006(14) -0.006(13)
C9 0.022(17) 0.018(18) 0.019(19) -0.004(15) -0.004(15) -0.006(14)
C10 0.021(16) 0.016(17) 0.02(2) -0.003(15) 0.001(15) -0.007(13)
C11 0.017(15) 0.020(17) 0.018(19) 0.001(15) 0.001(14) -0.008(13)
C12 0.022(17) 0.024(19) 0.02(2) 0.000(16) -0.002(16) -0.005(15)
C13 0.03(2) 0.03(2) 0.03(2) -0.006(18) -0.003(18) -0.005(17)
C14 0.028(19) 0.03(2) 0.03(2) -0.004(17) -0.003(17) -0.008(16)
C15 0.023(17) 0.03(2) 0.02(2) -0.005(16) -0.004(16) -0.012(15)
C16 0.022(17) 0.019(17) 0.018(19) -0.003(15) -0.004(15) -0.006(14)
C17 0.018(16) 0.016(17) 0.017(18) -0.001(14) -0.005(14) -0.006(13)
C18 0.015(15) 0.018(17) 0.020(19) -0.004(14) -0.005(14) -0.007(13)
C19 0.017(16) 0.020(17) 0.018(19) -0.005(15) -0.005(14) -0.005(13)
C20 0.020(16) 0.021(18) 0.018(19) -0.003(15) -0.001(15) -0.008(14)
C21 0.020(16) 0.018(17) 0.020(19) -0.002(15) -0.001(15) -0.008(14)
C22 0.020(16) 0.017(17) 0.018(19) -0.005(15) -0.003(15) -0.006(14)
C23 0.024(17) 0.022(18) 0.02(2) -0.005(16) -0.001(16) -0.009(15)
C24 0.021(16) 0.019(17) 0.018(19) -0.002(15) -0.003(15) -0.006(14)
C25 0.020(16) 0.015(16) 0.017(18) -0.004(14) -0.002(14) -0.011(13)
C26 0.025(17) 0.020(18) 0.02(2) -0.004(16) -0.003(16) -0.013(15)
C27 0.022(17) 0.018(17) 0.02(2) -0.003(15) -0.001(15) -0.008(14)
C28 0.021(16) 0.024(18) 0.016(19) -0.009(15) -0.006(15) -0.005(14)
C29 0.030(19) 0.03(2) 0.02(2) -0.005(17) -0.004(17) -0.005(16)
C30 0.024(17) 0.023(19) 0.02(2) -0.001(16) -0.001(16) -0.009(15)

loop_
_atom_type_symbol
_atom_type_description
_atom_type_scat_dispersion_real
_atom_type_scat_dispersion_imag
_atom_type_scat_source
C C 0.0033 0.0016 'International Tables Vol C Tables 4.2.6.8 and 6.1.1.4'
H H 0.0000 0.0000 'International Tables Vol C Tables 4.2.6.8 and 6.1.1.4'
N N 0.0061 0.0033 'International Tables Vol C Tables 4.2.6.8 and 6.1.1.4'
O O 0.0106 0.0060 'International Tables Vol C Tables 4.2.6.8 and 6.1.1.4'
P P 0.1023 0.0942 'International Tables Vol C Tables 4.2.6.8 and 6.1.1.4'
Cl Cl 0.1484 0.1585 'International Tables Vol C Tables 4.2.6.8 and 6.1.1.4'
Cu Cu 0.3201 1.2651 'International Tables Vol C Tables 4.2.6.8 and 6.1.1.4'
W W -0.8490 6.8722 'International Tables Vol C Tables 4.2.6.8 and 6.1.1.4'

loop_
_geom_angle_atom_site_label_1
_geom_angle_atom_site_label_2
_geom_angle_atom_site_label_3
_geom_angle
_geom_angle_site_symmetry_1
_geom_angle_site_symmetry_3
O5 W1 O11 83.8(10) . .
O5 W1 O29 104.9(11) . .
O11 W1 O29 104.1(10) . .
O5 W1 O20 91.2(10) . .
O11 W1 O20 156.2(9) . .
O29 W1 O20 99.7(11) . .
O5 W1 O10 158.1(10) . .
O11 W1 O10 89.8(10) . .
O29 W1 O10 97.0(11) . .
O20 W1 O10 86.3(10) . .
O5 W1 O1 85.7(9) . .
O11 W1 O1 84.8(8) . .
O29 W1 O1 166.6(10) . .
O20 W1 O1 71.5(9) . .
O10 W1 O1 72.8(9) . .
O30 W2 O6 100.9(10) . .
O30 W2 O12 103.8(10) . .
O6 W2 O12 86.5(9) . .
O30 W2 O5 102.1(10) . .
O6 W2 O5 157.0(10) . .
O12 W2 O5 87.5(10) . .
O30 W2 O21 101.2(10) . .
O6 W2 O21 85.7(9) . .
O12 W2 O21 154.8(10) . .
O5 W2 O21 90.4(9) . .
O30 W2 O2 169.6(9) . .
O6 W2 O2 71.8(9) . .
O12 W2 O2 83.4(8) . .
O5 W2 O2 85.5(9) . .
O21 W2 O2 71.4(9) . .
O31 W3 O7 102.5(11) . .
O31 W3 O13 103.1(11) . .
O7 W3 O13 86.3(10) . .
O31 W3 O22 101.0(11) . .
O7 W3 O22 91.9(10) . .
O13 W3 O22 155.6(9) . .
O31 W3 O6 103.6(11) . .
O7 W3 O6 153.8(10) . .
O13 W3 O6 85.9(9) . .
O22 W3 O6 85.1(9) . .
O31 W3 O2 170.9(10) . .
O7 W3 O2 84.2(9) . .
O13 W3 O2 83.3(8) . .
O22 W3 O2 72.3(8) . .
O6 W3 O2 70.1(8) . .
O7 W4 O14 85.7(10) . .
O7 W4 O23 92.9(10) . .
O14 W4 O23 162.4(9) . .
O7 W4 O8 158.7(10) . .
O14 W4 O8 90.2(9) . .
O23 W4 O8 84.8(10) . .
O7 W4 O29 94.0(10) . 1_455
O14 W4 O29 97.8(9) . 1_455
O23 W4 O29 99.9(10) . 1_455
O8 W4 O29 107.3(10) . 1_455
O7 W4 O3 87.7(9) . .
O14 W4 O3 87.5(8) . .
O23 W4 O3 74.9(9) . .
O8 W4 O3 71.3(9) . .
O29 W4 O3 174.6(9) 1_455 .
O32 W5 O8 99.4(12) . .
O32 W5 O9 103.8(11) . .
O8 W5 O9 156.7(11) . .
O32 W5 O24 100.5(11) . .
O8 W5 O24 88.8(10) . .
O9 W5 O24 86.4(10) . .
O32 W5 O15 104.8(11) . .
O8 W5 O15 90.5(9) . .
O9 W5 O15 84.3(9) . .
O24 W5 O15 154.4(10) . .
O32 W5 O3 169.8(10) . .
O8 W5 O3 74.9(10) . .
O9 W5 O3 82.0(9) . .
O24 W5 O3 71.2(9) . .
O15 W5 O3 83.9(9) . .
O33 W6 O25 100.0(11) . .
O33 W6 O10 101.7(11) . .
O25 W6 O10 88.5(10) . .
O33 W6 O9 103.1(11) . .
O25 W6 O9 88.1(10) . .
O10 W6 O9 155.1(10) . .
O33 W6 O16 104.0(11) . .
O25 W6 O16 155.9(10) . .
O10 W6 O16 87.6(9) . .
O9 W6 O16 85.5(9) . .
O33 W6 O1 170.5(10) . .
O25 W6 O1 72.5(9) . .
O10 W6 O1 72.7(9) . .
O9 W6 O1 82.8(9) . .
O16 W6 O1 83.7(9) . .
O34 W7 O19 101.1(10) . .
O34 W7 O11 103.0(9) . .
O19 W7 O11 91.8(10) . .
O34 W7 O17 101.5(9) . .
O19 W7 O17 86.6(10) . .
O11 W7 O17 155.2(9) . .
O34 W7 O12 103.3(10) . .
O19 W7 O12 155.1(9) . .
O11 W7 O12 87.1(10) . .
O17 W7 O12 84.2(9) . .
O34 W7 O4 171.4(8) . .
O19 W7 O4 74.9(8) . .
O11 W7 O4 84.8(8) . .
O17 W7 O4 70.8(8) . .
O12 W7 O4 80.3(8) . .
O35 W8 O14 99.2(10) . .
O35 W8 O13 105.2(10) . .
O14 W8 O13 88.0(9) . .
O35 W8 O18 95.8(10) . .
O14 W8 O18 90.6(9) . .
O13 W8 O18 158.9(9) . .
O35 W8 O17 101.7(9) . .
O14 W8 O17 159.0(9) . .
O13 W8 O17 88.4(9) . .
O18 W8 O17 85.4(9) . .
O35 W8 O4 168.4(8) . .
O14 W8 O4 87.5(8) . .
O13 W8 O4 84.3(9) . .
O18 W8 O4 74.6(8) . .
O17 W8 O4 71.5(8) . .
O36 W9 O15 104.7(10) . .
O36 W9 O16 101.6(10) . .
O15 W9 O16 87.9(9) . .
O36 W9 O19 99.7(10) . .
O15 W9 O19 155.7(10) . .
O16 W9 O19 87.6(9) . .
O36 W9 O18 102.8(10) . .
O15 W9 O18 87.9(9) . .
O16 W9 O18 155.5(10) . .
O19 W9 O18 86.3(9) . .
O36 W9 O4 170.7(9) . .
O15 W9 O4 83.2(9) . .
O16 W9 O4 83.5(9) . .
O19 W9 O4 72.5(8) . .
O18 W9 O4 72.1(8) . .
O37 W10 O20 102.3(11) . .
O37 W10 O26 103.2(11) . .
O20 W10 O26 88.4(10) . .
O37 W10 O28 99.7(10) . .
O20 W10 O28 158.0(10) . .
O26 W10 O28 86.5(10) . .
O37 W10 O25 100.2(11) . .
O20 W10 O25 88.8(10) . .
O26 W10 O25 156.5(10) . .
O28 W10 O25 87.4(9) . .
O37 W10 O1 172.3(10) . .
O20 W10 O1 73.5(9) . .
O26 W10 O1 83.4(9) . .
O28 W10 O1 84.6(8) . .
O25 W10 O1 73.4(9) . .
O38 W11 O21 99.9(11) . .
O38 W11 O27 105.4(11) . .
O21 W11 O27 154.8(10) . .
O38 W11 O22 98.5(11) . .
O21 W11 O22 86.5(9) . .
O27 W11 O22 89.8(10) . .
O38 W11 O26 105.2(11) . .
O21 W11 O26 87.9(9) . .
O27 W11 O26 85.4(10) . .
O22 W11 O26 156.2(9) . .
O38 W11 O2 170.3(10) . .
O21 W11 O2 73.4(9) . .
O27 W11 O2 81.6(9) . .
O22 W11 O2 74.5(8) . .
O26 W11 O2 81.8(8) . .
O39 W12 O27 104.1(11) . .
O39 W12 O24 101.4(11) . .
O27 W12 O24 153.9(10) . .
O39 W12 O23 100.3(10) . .
O27 W12 O23 91.0(10) . .
O24 W12 O23 89.4(10) . .
O39 W12 O28 100.4(10) . .
O27 W12 O28 83.9(10) . .
O24 W12 O28 86.6(10) . .
O23 W12 O28 159.3(9) . .
O39 W12 O3 171.8(10) . .
O27 W12 O3 83.5(9) . .
O24 W12 O3 71.3(9) . .
O23 W12 O3 76.4(8) . .
O28 W12 O3 83.1(8) . .
N2 Cu1 N10 177.0(12) . .
N2 Cu1 N8 88.6(11) . .
N10 Cu1 N8 89.0(11) . .
N2 Cu1 N4 92.5(11) . .
N10 Cu1 N4 89.9(11) . .
N8 Cu1 N4 178.4(11) . .
N2 Cu1 O35 92.0(9) . .
N10 Cu1 O35 89.7(9) . .
N8 Cu1 O35 89.5(9) . .
N4 Cu1 O35 89.3(9) . .
Cl2 Cu2 Cl2 180.0(9) 2_567 .
Cl2 Cu2 Cl1 84.7(8) 2_567 2_567
Cl2 Cu2 Cl1 95.3(8) . 2_567
Cl2 Cu2 Cl1 95.3(8) 2_567 .
Cl2 Cu2 Cl1 84.7(8) . .
Cl1 Cu2 Cl1 180.000(3) 2_567 .
O2 P1 O4 109.7(13) . .
O2 P1 O1 107.4(13) . .
O4 P1 O1 109.0(12) . .
O2 P1 O3 111.0(13) . .
O4 P1 O3 110.7(13) . .
O1 P1 O3 108.8(13) . .
C9 N1 C7 115(3) . .
C9 N1 C1 125(3) . .
C7 N1 C1 121(3) . .
C7 N2 C8 106(3) . .
C7 N2 Cu1 119(2) . .
C8 N2 Cu1 134(2) . .
C10 N3 C12 111(3) . .
C10 N3 C3 125(3) . 1_455
C12 N3 C3 124(3) . 1_455
C10 N4 C11 103(3) . .
C10 N4 Cu1 128(2) . .
C11 N4 Cu1 128(2) . .
C13 N5 C15 104(3) . .
C13 N5 C5 127(3) . .
C15 N5 C5 129(3) . .
C13 N6 C14 103(3) . .
C22 N7 C24 107(3) . .
C22 N7 C16 123(3) . .
C24 N7 C16 130(3) . .
C23 N8 C22 102(3) . .
C23 N8 Cu1 129(2) . .
C22 N8 Cu1 129(2) . .
C25 N9 C18 129(3) . 1_455
C25 N9 C26 103(3) . .
C18 N9 C26 128(3) 1_455 .
C25 N10 C27 107(3) . .
C25 N10 Cu1 126(2) . .
C27 N10 Cu1 127(2) . .
C30 N11 C28 113(3) . .
C30 N11 C20 127(3) . .
C28 N11 C20 119(3) . .
C28 N12 C29 108(3) . .
P1 O1 W10 126.4(12) . .
P1 O1 W1 127.4(13) . .
W10 O1 W1 88.4(7) . .
P1 O1 W6 125.4(13) . .
W10 O1 W6 88.2(7) . .
W1 O1 W6 88.5(7) . .
P1 O2 W11 128.6(12) . .
P1 O2 W2 125.7(11) . .
W11 O2 W2 89.4(8) . .
P1 O2 W3 124.3(12) . .
W11 O2 W3 88.3(7) . .
W2 O2 W3 88.2(7) . .
P1 O3 W5 128.1(13) . .
P1 O3 W12 126.1(13) . .
W5 O3 W12 90.4(7) . .
P1 O3 W4 122.5(13) . .
W5 O3 W4 89.7(7) . .
W12 O3 W4 88.3(7) . .
P1 O4 W8 125.7(12) . .
P1 O4 W7 128.2(12) . .
W8 O4 W7 89.9(7) . .
P1 O4 W9 125.1(13) . .
W8 O4 W9 88.3(7) . .
W7 O4 W9 87.2(7) . .
W1 O5 W2 149.7(14) . .
W2 O6 W3 129.9(13) . .
W3 O7 W4 151.8(13) . .
W5 O8 W4 124.1(13) . .
W6 O9 W5 153.7(14) . .
W6 O10 W1 125.8(12) . .
W7 O11 W1 152.1(13) . .
W2 O12 W7 147.9(13) . .
W8 O13 W3 148.2(13) . .
W8 O14 W4 146.7(13) . .
W9 O15 W5 151.7(13) . .
W9 O16 W6 149.2(12) . .
W8 O17 W7 127.7(12) . .
W8 O18 W9 125.0(11) . .
W7 O19 W9 125.4(11) . .
W10 O20 W1 126.4(13) . .
W11 O21 W2 125.7(13) . .
W3 O22 W11 124.9(12) . .
W12 O23 W4 120.4(11) . .
W12 O24 W5 126.4(13) . .
W6 O25 W10 125.5(12) . .
W10 O26 W11 150.5(13) . .
W12 O27 W11 154.3(13) . .
W10 O28 W12 150.7(13) . .
W1 O29 W4 159.0(15) . 1_655
W8 O35 Cu1 139.7(12) . .
H40C O40 H40D 108.4 . .
H41C O41 H41D 107.6 . .
H42C O42 H42D 108.3 . .
C2 C1 C6 120(3) . .
C2 C1 N1 119(3) . .
C6 C1 N1 121(3) . .
C3 C2 C1 121(3) . .
C3 C2 H2 119.7 . .
C1 C2 H2 119.7 . .
C2 C3 C4 119(3) . .
C2 C3 N3 117(3) . 1_655
C4 C3 N3 124(3) . 1_655
C5 C4 C3 121(3) . .
C5 C4 H4 119.5 . .
C3 C4 H4 119.5 . .
C4 C5 C6 121(3) . .
C4 C5 N5 122(3) . .
C6 C5 N5 117(3) . .
C5 C6 C1 117(3) . .
C5 C6 H6 121.3 . .
C1 C6 H6 121.3 . .
N1 C7 N2 106(3) . .
N1 C7 H7 127.2 . .
N2 C7 H7 127.2 . .
C9 C8 N2 111(3) . .
C9 C8 H8 124.4 . .
N2 C8 H8 124.4 . .
N1 C9 C8 103(3) . .
N1 C9 H9 128.6 . .
C8 C9 H9 128.6 . .
N3 C10 N4 114(3) . .
N3 C10 H10 123.2 . .
N4 C10 H10 123.2 . .
C12 C11 N4 111(3) . .
C12 C11 H11 124.3 . .
N4 C11 H11 124.3 . .
C11 C12 N3 101(3) . .
C11 C12 H12 129.6 . .
N3 C12 H12 129.6 . .
N6 C13 N5 114(3) . .
N6 C13 H13 123.2 . .
N5 C13 H13 123.2 . .
C15 C14 N6 111(4) . .
C15 C14 H14 124.4 . .
N6 C14 H14 124.4 . .
C14 C15 N5 107(3) . .
C14 C15 H15 126.3 . .
N5 C15 H15 126.3 . .
C17 C16 C21 125(3) . .
C17 C16 N7 121(3) . .
C21 C16 N7 114(3) . .
C16 C17 C18 117(3) . .
C16 C17 H17 121.3 . .
C18 C17 H17 121.3 . .
C19 C18 N9 117(3) . 1_655
C19 C18 C17 123(3) . .
N9 C18 C17 120(3) 1_655 .
C18 C19 C20 115(3) . .
C18 C19 H19 122.4 . .
C20 C19 H19 122.4 . .
C21 C20 C19 123(3) . .
C21 C20 N11 120(3) . .
C19 C20 N11 116(3) . .
C20 C21 C16 115(3) . .
C20 C21 H21 122.3 . .
C16 C21 H21 122.3 . .
N7 C22 N8 113(3) . .
N7 C22 H22 123.6 . .
N8 C22 H22 123.6 . .
N8 C23 C24 115(3) . .
N8 C23 H23 122.7 . .
C24 C23 H23 122.7 . .
C23 C24 N7 103(3) . .
C23 C24 H24 128.3 . .
N7 C24 H24 128.3 . .
N10 C25 N9 113(3) . .
N10 C25 H25 123.6 . .
N9 C25 H25 123.6 . .
C27 C26 N9 105(3) . .
C27 C26 H26 127.5 . .
N9 C26 H26 127.5 . .
C26 C27 N10 111(3) . .
C26 C27 H27 124.5 . .
N10 C27 H27 124.5 . .
N12 C28 N11 103(3) . .
N12 C28 H28 128.7 . .
N11 C28 H28 128.7 . .
C30 C29 N12 112(4) . .
C30 C29 H29 124.0 . .
N12 C29 H29 124.0 . .
C29 C30 N11 103(3) . .
C29 C30 H30 128.3 . .
N11 C30 H30 128.3 . .

loop_
_geom_bond_atom_site_label_1
_geom_bond_atom_site_label_2
_geom_bond_distance
_geom_bond_site_symmetry_2
W1 O5 1.90(2) .
W1 O11 1.91(2) .
W1 O29 1.91(3) .
W1 O20 1.94(2) .
W1 O10 1.94(2) .
W1 O1 2.45(2) .
W2 O30 1.70(2) .
W2 O6 1.90(2) .
W2 O12 1.90(2) .
W2 O5 1.92(2) .
W2 O21 1.96(2) .
W2 O2 2.47(2) .
W3 O31 1.72(3) .
W3 O7 1.87(2) .
W3 O13 1.93(2) .
W3 O22 1.93(2) .
W3 O6 1.93(2) .
W3 O2 2.52(2) .
W4 O7 1.88(2) .
W4 O14 1.92(2) .
W4 O23 1.97(2) .
W4 O8 2.01(3) .
W4 O29 2.18(3) 1_455
W4 O3 2.44(2) .
W5 O32 1.65(3) .
W5 O8 1.85(2) .
W5 O9 1.92(2) .
W5 O24 1.93(2) .
W5 O15 1.95(2) .
W5 O3 2.40(2) .
W6 O33 1.73(3) .
W6 O25 1.90(2) .
W6 O10 1.91(2) .
W6 O9 1.91(2) .
W6 O16 1.94(2) .
W6 O1 2.47(2) .
W7 O34 1.69(2) .
W7 O19 1.88(2) .
W7 O11 1.89(2) .
W7 O17 1.93(2) .
W7 O12 1.95(2) .
W7 O4 2.46(2) .
W8 O35 1.713(19) .
W8 O14 1.88(2) .
W8 O13 1.89(2) .
W8 O18 1.91(2) .
W8 O17 1.92(2) .
W8 O4 2.44(2) .
W9 O36 1.69(2) .
W9 O15 1.87(2) .
W9 O16 1.90(2) .
W9 O19 1.97(2) .
W9 O18 1.97(2) .
W9 O4 2.50(2) .
W10 O37 1.72(2) .
W10 O20 1.86(2) .
W10 O26 1.87(2) .
W10 O28 1.91(2) .
W10 O25 1.93(2) .
W10 O1 2.41(2) .
W11 O38 1.71(3) .
W11 O21 1.91(2) .
W11 O27 1.92(2) .
W11 O22 1.95(2) .
W11 O26 1.95(2) .
W11 O2 2.42(2) .
W12 O39 1.72(2) .
W12 O27 1.88(2) .
W12 O24 1.90(3) .
W12 O23 1.93(2) .
W12 O28 1.95(2) .
W12 O3 2.41(2) .
Cu1 N2 2.00(3) .
Cu1 N10 2.01(3) .
Cu1 N8 2.02(3) .
Cu1 N4 2.04(3) .
Cu1 O35 2.44(2) .
Cu2 Cl2 2.51(3) 2_567
Cu2 Cl2 2.51(3) .
Cu2 Cl1 2.52(2) 2_567
Cu2 Cl1 2.52(2) .
P1 O2 1.50(2) .
P1 O4 1.50(2) .
P1 O1 1.52(2) .
P1 O3 1.54(2) .
N1 C9 1.30(5) .
N1 C7 1.33(4) .
N1 C1 1.50(4) .
N2 C7 1.35(4) .
N2 C8 1.35(4) .
N3 C10 1.26(4) .
N3 C12 1.45(4) .
N3 C3 1.45(4) 1_455
N4 C10 1.35(4) .
N4 C11 1.41(4) .
N5 C13 1.34(5) .
N5 C15 1.38(5) .
N5 C5 1.45(5) .
N6 C13 1.29(5) .
N6 C14 1.38(5) .
N7 C22 1.34(4) .
N7 C24 1.39(4) .
N7 C16 1.44(4) .
N8 C23 1.34(4) .
N8 C22 1.37(4) .
N9 C25 1.39(4) .
N9 C18 1.40(4) 1_455
N9 C26 1.46(5) .
N10 C25 1.26(4) .
N10 C27 1.38(4) .
N11 C30 1.37(5) .
N11 C28 1.40(5) .
N11 C20 1.47(5) .
N12 C28 1.36(4) .
N12 C29 1.40(5) .
O29 W4 2.18(3) 1_655
O40 H40C 0.8500 .
O40 H40D 0.8501 .
O41 H41C 0.8500 .
O41 H41D 0.8501 .
O42 H42C 0.8500 .
O42 H42D 0.8500 .
C1 C2 1.37(5) .
C1 C6 1.43(5) .
C2 C3 1.35(5) .
C2 H2 0.9300 .
C3 C4 1.41(5) .
C3 N3 1.45(4) 1_655
C4 C5 1.33(5) .
C4 H4 0.9300 .
C5 C6 1.39(5) .
C6 H6 0.9300 .
C7 H7 0.9300 .
C8 C9 1.35(5) .
C8 H8 0.9300 .
C9 H9 0.9300 .
C10 H10 0.9300 .
C11 C12 1.39(5) .
C11 H11 0.9300 .
C12 H12 0.9300 .
C13 H13 0.9300 .
C14 C15 1.28(5) .
C14 H14 0.9300 .
C15 H15 0.9300 .
C16 C17 1.31(5) .
C16 C21 1.43(5) .
C17 C18 1.42(4) .
C17 H17 0.9300 .
C18 C19 1.38(5) .
C18 N9 1.40(4) 1_655
C19 C20 1.43(5) .
C19 H19 0.9300 .
C20 C21 1.39(5) .
C21 H21 0.9300 .
C22 H22 0.9300 .
C23 C24 1.38(5) .
C23 H23 0.9300 .
C24 H24 0.9300 .
C25 H25 0.9300 .
C26 C27 1.32(5) .
C26 H26 0.9300 .
C27 H27 0.9300 .
C28 H28 0.9300 .
C29 C30 1.31(5) .
C29 H29 0.9300 .
C30 H30 0.9300 .

loop_
_geom_torsion_atom_site_label_1
_geom_torsion_atom_site_label_2
_geom_torsion_atom_site_label_3
_geom_torsion_atom_site_label_4
_geom_torsion
_geom_torsion_site_symmetry_1
_geom_torsion_site_symmetry_2
_geom_torsion_site_symmetry_3
_geom_torsion_site_symmetry_4
N10 Cu1 N2 C7 133(21) . . . .
N8 Cu1 N2 C7 96(3) . . . .
N4 Cu1 N2 C7 -83(3) . . . .
O35 Cu1 N2 C7 6(2) . . . .
N10 Cu1 N2 C8 -32(23) . . . .
N8 Cu1 N2 C8 -69(3) . . . .
N4 Cu1 N2 C8 112(3) . . . .
O35 Cu1 N2 C8 -158(3) . . . .
N2 Cu1 N4 C10 176(3) . . . .
N10 Cu1 N4 C10 -6(3) . . . .
N8 Cu1 N4 C10 41(40) . . . .
O35 Cu1 N4 C10 84(3) . . . .
N2 Cu1 N4 C11 9(3) . . . .
N10 Cu1 N4 C11 -173(3) . . . .
N8 Cu1 N4 C11 -126(38) . . . .
O35 Cu1 N4 C11 -83(3) . . . .
N2 Cu1 N8 C23 170(3) . . . .
N10 Cu1 N8 C23 -8(3) . . . .
N4 Cu1 N8 C23 -55(40) . . . .
O35 Cu1 N8 C23 -98(3) . . . .
N2 Cu1 N8 C22 -13(3) . . . .
N10 Cu1 N8 C22 169(3) . . . .
N4 Cu1 N8 C22 122(38) . . . .
O35 Cu1 N8 C22 79(3) . . . .
N2 Cu1 N10 C25 61(22) . . . .
N8 Cu1 N10 C25 98(3) . . . .
N4 Cu1 N10 C25 -83(3) . . . .
O35 Cu1 N10 C25 -172(3) . . . .
N2 Cu1 N10 C27 -119(21) . . . .
N8 Cu1 N10 C27 -82(3) . . . .
N4 Cu1 N10 C27 97(3) . . . .
O35 Cu1 N10 C27 7(3) . . . .
O2 P1 O1 W10 60.2(18) . . . .
O4 P1 O1 W10 179.1(14) . . . .
O3 P1 O1 W10 -60.1(19) . . . .
O2 P1 O1 W1 -61.1(17) . . . .
O4 P1 O1 W1 57.7(19) . . . .
O3 P1 O1 W1 178.6(14) . . . .
O2 P1 O1 W6 178.7(12) . . . .
O4 P1 O1 W6 -62.5(17) . . . .
O3 P1 O1 W6 58.4(17) . . . .
O37 W10 O1 P1 166(7) . . . .
O20 W10 O1 P1 -135.5(19) . . . .
O26 W10 O1 P1 -45.2(17) . . . .
O28 W10 O1 P1 41.8(17) . . . .
O25 W10 O1 P1 130.8(18) . . . .
O37 W10 O1 W1 -56(8) . . . .
O20 W10 O1 W1 1.7(9) . . . .
O26 W10 O1 W1 92.0(9) . . . .
O28 W10 O1 W1 179.1(9) . . . .
O25 W10 O1 W1 -92.0(9) . . . .
O37 W10 O1 W6 32(8) . . . .
O20 W10 O1 W6 90.3(9) . . . .
O26 W10 O1 W6 -179.4(9) . . . .
O28 W10 O1 W6 -92.4(9) . . . .
O25 W10 O1 W6 -3.5(7) . . . .
O5 W1 O1 P1 42.2(17) . . . .
O11 W1 O1 P1 -42.0(17) . . . .
O29 W1 O1 P1 -175(4) . . . .
O20 W1 O1 P1 134.9(18) . . . .
O10 W1 O1 P1 -133.3(18) . . . .
O5 W1 O1 W10 -94.4(9) . . . .
O11 W1 O1 W10 -178.5(9) . . . .
O29 W1 O1 W10 49(4) . . . .
O20 W1 O1 W10 -1.7(8) . . . .
O10 W1 O1 W10 90.2(9) . . . .
O5 W1 O1 W6 177.4(8) . . . .
O11 W1 O1 W6 93.3(9) . . . .
O29 W1 O1 W6 -40(4) . . . .
O20 W1 O1 W6 -89.9(9) . . . .
O10 W1 O1 W6 1.9(8) . . . .
O33 W6 O1 P1 -170(5) . . . .
O25 W6 O1 P1 -131.4(16) . . . .
O10 W6 O1 P1 134.7(16) . . . .
O9 W6 O1 P1 -41.0(15) . . . .
O16 W6 O1 P1 45.2(15) . . . .
O33 W6 O1 W10 -35(6) . . . .
O25 W6 O1 W10 3.5(8) . . . .
O10 W6 O1 W10 -90.4(9) . . . .
O9 W6 O1 W10 93.9(9) . . . .
O16 W6 O1 W10 -179.9(8) . . . .
O33 W6 O1 W1 53(6) . . . .
O25 W6 O1 W1 92.0(9) . . . .
O10 W6 O1 W1 -1.9(8) . . . .
O9 W6 O1 W1 -177.6(9) . . . .
O16 W6 O1 W1 -91.4(8) . . . .
O4 P1 O2 W11 -179.7(13) . . . .
O1 P1 O2 W11 -61.3(17) . . . .
O3 P1 O2 W11 57.6(18) . . . .
O4 P1 O2 W2 -55.9(17) . . . .
O1 P1 O2 W2 62.5(16) . . . .
O3 P1 O2 W2 -178.6(12) . . . .
O4 P1 O2 W3 60.5(16) . . . .
O1 P1 O2 W3 178.9(12) . . . .
O3 P1 O2 W3 -62.3(16) . . . .
O38 W11 O2 P1 -178(5) . . . .
O21 W11 O2 P1 135.4(17) . . . .
O27 W11 O2 P1 -41.5(16) . . . .
O22 W11 O2 P1 -133.6(17) . . . .
O26 W11 O2 P1 45.1(15) . . . .
O38 W11 O2 W2 45(6) . . . .
O21 W11 O2 W2 -2.1(8) . . . .
O27 W11 O2 W2 -179.0(9) . . . .
O22 W11 O2 W2 88.8(9) . . . .
O26 W11 O2 W2 -92.4(8) . . . .
O38 W11 O2 W3 -44(6) . . . .
O21 W11 O2 W3 -90.4(9) . . . .
O27 W11 O2 W3 92.8(8) . . . .
O22 W11 O2 W3 0.6(8) . . . .
O26 W11 O2 W3 179.3(9) . . . .
O30 W2 O2 P1 177(4) . . . .
O6 W2 O2 P1 131.1(17) . . . .
O12 W2 O2 P1 42.6(15) . . . .
O5 W2 O2 P1 -45.4(15) . . . .
O21 W2 O2 P1 -137.4(17) . . . .
O30 W2 O2 W11 -43(5) . . . .
O6 W2 O2 W11 -89.4(9) . . . .
O12 W2 O2 W11 -177.9(9) . . . .
O5 W2 O2 W11 94.1(8) . . . .
O21 W2 O2 W11 2.1(8) . . . .
O30 W2 O2 W3 45(5) . . . .
O6 W2 O2 W3 -1.1(8) . . . .
O12 W2 O2 W3 -89.6(8) . . . .
O5 W2 O2 W3 -177.6(8) . . . .
O21 W2 O2 W3 90.4(9) . . . .
O31 W3 O2 P1 -179(100) . . . .
O7 W3 O2 P1 42.8(14) . . . .
O13 W3 O2 P1 -44.1(14) . . . .
O22 W3 O2 P1 136.7(16) . . . .
O6 W3 O2 P1 -132.2(16) . . . .
O31 W3 O2 W11 43(6) . . . .
O7 W3 O2 W11 -94.4(9) . . . .
O13 W3 O2 W11 178.6(9) . . . .
O22 W3 O2 W11 -0.6(8) . . . .
O6 W3 O2 W11 90.6(9) . . . .
O31 W3 O2 W2 -46(6) . . . .
O7 W3 O2 W2 176.1(9) . . . .
O13 W3 O2 W2 89.2(8) . . . .
O22 W3 O2 W2 -90.0(9) . . . .
O6 W3 O2 W2 1.1(8) . . . .
O2 P1 O3 W5 179.6(13) . . . .
O4 P1 O3 W5 57.5(18) . . . .
O1 P1 O3 W5 -62.3(18) . . . .
O2 P1 O3 W12 -54.8(18) . . . .
O4 P1 O3 W12 -176.9(14) . . . .
O1 P1 O3 W12 63.3(19) . . . .
O2 P1 O3 W4 60.2(17) . . . .
O4 P1 O3 W4 -61.9(17) . . . .
O1 P1 O3 W4 178.3(13) . . . .
O32 W5 O3 P1 170(5) . . . .
O8 W5 O3 P1 -132.5(18) . . . .
O9 W5 O3 P1 44.7(16) . . . .
O24 W5 O3 P1 133.6(18) . . . .
O15 W5 O3 P1 -40.4(16) . . . .
O32 W5 O3 W12 31(6) . . . .
O8 W5 O3 W12 88.5(9) . . . .
O9 W5 O3 W12 -94.3(9) . . . .
O24 W5 O3 W12 -5.4(8) . . . .
O15 W5 O3 W12 -179.3(9) . . . .
O32 W5 O3 W4 -57(6) . . . .
O8 W5 O3 W4 0.2(8) . . . .
O9 W5 O3 W4 177.4(9) . . . .
O24 W5 O3 W4 -93.7(9) . . . .
O15 W5 O3 W4 92.3(8) . . . .
O39 W12 O3 P1 -162(6) . . . .
O27 W12 O3 P1 38.6(17) . . . .
O24 W12 O3 P1 -134.7(18) . . . .
O23 W12 O3 P1 131.2(18) . . . .
O28 W12 O3 P1 -46.0(16) . . . .
O39 W12 O3 W5 -22(7) . . . .
O27 W12 O3 W5 178.8(9) . . . .
O24 W12 O3 W5 5.5(8) . . . .
O23 W12 O3 W5 -88.6(9) . . . .
O28 W12 O3 W5 94.2(9) . . . .
O39 W12 O3 W4 68(7) . . . .
O27 W12 O3 W4 -91.5(9) . . . .
O24 W12 O3 W4 95.2(9) . . . .
O23 W12 O3 W4 1.1(9) . . . .
O28 W12 O3 W4 -176.1(9) . . . .
O7 W4 O3 P1 -40.4(15) . . . .
O14 W4 O3 P1 45.4(15) . . . .
O23 W4 O3 P1 -134.0(17) . . . .
O8 W4 O3 P1 136.5(17) . . . .
O29 W4 O3 P1 -149(9) 1_455 . . .
O7 W4 O3 W5 -177.1(9) . . . .
O14 W4 O3 W5 -91.3(9) . . . .
O23 W4 O3 W5 89.3(9) . . . .
O8 W4 O3 W5 -0.2(8) . . . .
O29 W4 O3 W5 75(10) 1_455 . . .
O7 W4 O3 W12 92.6(9) . . . .
O14 W4 O3 W12 178.3(9) . . . .
O23 W4 O3 W12 -1.0(9) . . . .
O8 W4 O3 W12 -90.6(9) . . . .
O29 W4 O3 W12 -16(10) 1_455 . . .
O2 P1 O4 W8 -62.9(17) . . . .
O1 P1 O4 W8 179.6(14) . . . .
O3 P1 O4 W8 60.0(18) . . . .
O2 P1 O4 W7 61.2(18) . . . .
O1 P1 O4 W7 -56.2(19) . . . .
O3 P1 O4 W7 -175.9(14) . . . .
O2 P1 O4 W9 179.7(12) . . . .
O1 P1 O4 W9 62.3(17) . . . .
O3 P1 O4 W9 -57.4(17) . . . .
O35 W8 O4 P1 -167(4) . . . .
O14 W8 O4 P1 -41.2(16) . . . .
O13 W8 O4 P1 47.0(16) . . . .
O18 W8 O4 P1 -132.5(17) . . . .
O17 W8 O4 P1 137.2(18) . . . .
O35 W8 O4 W7 53(5) . . . .
O14 W8 O4 W7 179.4(9) . . . .
O13 W8 O4 W7 -92.5(8) . . . .
O18 W8 O4 W7 88.0(8) . . . .
O17 W8 O4 W7 -2.3(8) . . . .
O35 W8 O4 W9 -34(5) . . . .
O14 W8 O4 W9 92.1(8) . . . .
O13 W8 O4 W9 -179.7(8) . . . .
O18 W8 O4 W9 0.8(7) . . . .
O17 W8 O4 W9 -89.5(9) . . . .
O34 W7 O4 P1 -164(5) . . . .
O19 W7 O4 P1 132.9(18) . . . .
O11 W7 O4 P1 39.6(17) . . . .
O17 W7 O4 P1 -135.5(18) . . . .
O12 W7 O4 P1 -48.4(16) . . . .
O34 W7 O4 W8 -26(6) . . . .
O19 W7 O4 W8 -89.4(9) . . . .
O11 W7 O4 W8 177.3(9) . . . .
O17 W7 O4 W8 2.3(8) . . . .
O12 W7 O4 W8 89.4(8) . . . .
O34 W7 O4 W9 62(6) . . . .
O19 W7 O4 W9 -1.1(7) . . . .
O11 W7 O4 W9 -94.4(8) . . . .
O17 W7 O4 W9 90.5(9) . . . .
O12 W7 O4 W9 177.7(8) . . . .
O36 W9 O4 P1 -169(5) . . . .
O15 W9 O4 P1 43.0(15) . . . .
O16 W9 O4 P1 -45.7(15) . . . .
O19 W9 O4 P1 -135.2(16) . . . .
O18 W9 O4 P1 133.0(16) . . . .
O36 W9 O4 W8 57(6) . . . .
O15 W9 O4 W8 -90.8(8) . . . .
O16 W9 O4 W8 -179.5(8) . . . .
O19 W9 O4 W8 91.0(8) . . . .
O18 W9 O4 W8 -0.8(7) . . . .
O36 W9 O4 W7 -33(6) . . . .
O15 W9 O4 W7 179.2(9) . . . .
O16 W9 O4 W7 90.5(8) . . . .
O19 W9 O4 W7 1.0(7) . . . .
O18 W9 O4 W7 -90.7(8) . . . .
O11 W1 O5 W2 40(2) . . . .
O29 W1 O5 W2 143(2) . . . .
O20 W1 O5 W2 -117(3) . . . .
O10 W1 O5 W2 -33(4) . . . .
O1 W1 O5 W2 -45(2) . . . .
O30 W2 O5 W1 -141(2) . . . .
O6 W2 O5 W1 38(4) . . . .
O12 W2 O5 W1 -37(2) . . . .
O21 W2 O5 W1 118(3) . . . .
O2 W2 O5 W1 46(2) . . . .
O30 W2 O6 W3 -170.5(15) . . . .
O12 W2 O6 W3 86.1(16) . . . .
O5 W2 O6 W3 11(3) . . . .
O21 W2 O6 W3 -69.9(16) . . . .
O2 W2 O6 W3 1.9(13) . . . .
O31 W3 O6 W2 171.2(15) . . . .
O7 W3 O6 W2 -13(3) . . . .
O13 W3 O6 W2 -86.2(16) . . . .
O22 W3 O6 W2 71.1(16) . . . .
O2 W3 O6 W2 -1.9(13) . . . .
O31 W3 O7 W4 137(3) . . . .
O13 W3 O7 W4 34(3) . . . .
O22 W3 O7 W4 -121(3) . . . .
O6 W3 O7 W4 -39(4) . . . .
O2 W3 O7 W4 -49(3) . . . .
O14 W4 O7 W3 -38(3) . . . .
O23 W4 O7 W3 124(3) . . . .
O8 W4 O7 W3 41(5) . . . .
O29 W4 O7 W3 -135(3) 1_455 . . .
O3 W4 O7 W3 50(3) . . . .
O32 W5 O8 W4 171.0(14) . . . .
O9 W5 O8 W4 -7(3) . . . .
O24 W5 O8 W4 70.6(14) . . . .
O15 W5 O8 W4 -83.9(14) . . . .
O3 W5 O8 W4 -0.3(12) . . . .
O7 W4 O8 W5 9(4) . . . .
O14 W4 O8 W5 87.5(14) . . . .
O23 W4 O8 W5 -75.5(14) . . . .
O29 W4 O8 W5 -174.2(13) 1_455 . . .
O3 W4 O8 W5 0.3(12) . . . .
O33 W6 O9 W5 -132(3) . . . .
O25 W6 O9 W5 128(3) . . . .
O10 W6 O9 W5 46(5) . . . .
O16 W6 O9 W5 -29(3) . . . .
O1 W6 O9 W5 56(3) . . . .
O32 W5 O9 W6 132(3) . . . .
O8 W5 O9 W6 -49(5) . . . .
O24 W5 O9 W6 -128(3) . . . .
O15 W5 O9 W6 28(3) . . . .
O3 W5 O9 W6 -56(3) . . . .
O33 W6 O10 W1 -169.0(14) . . . .
O25 W6 O10 W1 -69.1(15) . . . .
O9 W6 O10 W1 13(3) . . . .
O16 W6 O10 W1 87.1(15) . . . .
O1 W6 O10 W1 3.0(12) . . . .
O5 W1 O10 W6 -15(3) . . . .
O11 W1 O10 W6 -87.7(14) . . . .
O29 W1 O10 W6 168.1(15) . . . .
O20 W1 O10 W6 68.8(15) . . . .
O1 W1 O10 W6 -3.1(12) . . . .
O34 W7 O11 W1 136(3) . . . .
O19 W7 O11 W1 -122(3) . . . .
O17 W7 O11 W1 -36(4) . . . .
O12 W7 O11 W1 33(3) . . . .
O4 W7 O11 W1 -47(3) . . . .
O5 W1 O11 W7 -38(3) . . . .
O29 W1 O11 W7 -142(3) . . . .
O20 W1 O11 W7 41(5) . . . .
O10 W1 O11 W7 121(3) . . . .
O1 W1 O11 W7 48(3) . . . .
O30 W2 O12 W7 123(2) . . . .
O6 W2 O12 W7 -136(2) . . . .
O5 W2 O12 W7 21(2) . . . .
O21 W2 O12 W7 -64(3) . . . .
O2 W2 O12 W7 -64(2) . . . .
O34 W7 O12 W2 -123(2) . . . .
O19 W7 O12 W2 68(3) . . . .
O11 W7 O12 W2 -20(2) . . . .
O17 W7 O12 W2 137(2) . . . .
O4 W7 O12 W2 65(2) . . . .
O35 W8 O13 W3 128(2) . . . .
O14 W8 O13 W3 29(2) . . . .
O18 W8 O13 W3 -58(4) . . . .
O17 W8 O13 W3 -131(2) . . . .
O4 W8 O13 W3 -59(2) . . . .
O31 W3 O13 W8 -128(2) . . . .
O7 W3 O13 W8 -26(2) . . . .
O22 W3 O13 W8 60(4) . . . .
O6 W3 O13 W8 129(2) . . . .
O2 W3 O13 W8 58(2) . . . .
O35 W8 O14 W4 -143(2) . . . .
O13 W8 O14 W4 -38(2) . . . .
O18 W8 O14 W4 121(2) . . . .
O17 W8 O14 W4 42(4) . . . .
O4 W8 O14 W4 47(2) . . . .
O7 W4 O14 W8 39(2) . . . .
O23 W4 O14 W8 -47(5) . . . .
O8 W4 O14 W8 -120(2) . . . .
O29 W4 O14 W8 132(2) 1_455 . . .
O3 W4 O14 W8 -49(2) . . . .
O36 W9 O15 W5 129(3) . . . .
O16 W9 O15 W5 27(3) . . . .
O19 W9 O15 W5 -52(4) . . . .
O18 W9 O15 W5 -129(3) . . . .
O4 W9 O15 W5 -56(3) . . . .
O32 W5 O15 W9 -130(3) . . . .
O8 W5 O15 W9 131(3) . . . .
O9 W5 O15 W9 -27(3) . . . .
O24 W5 O15 W9 42(4) . . . .
O3 W5 O15 W9 56(3) . . . .
O36 W9 O16 W6 -131(3) . . . .
O15 W9 O16 W6 -26(3) . . . .
O19 W9 O16 W6 130(3) . . . .
O18 W9 O16 W6 54(4) . . . .
O4 W9 O16 W6 57(3) . . . .
O33 W6 O16 W9 128(3) . . . .
O25 W6 O16 W9 -49(4) . . . .
O10 W6 O16 W9 -130(3) . . . .
O9 W6 O16 W9 26(3) . . . .
O1 W6 O16 W9 -57(3) . . . .
O35 W8 O17 W7 -166.7(15) . . . .
O14 W8 O17 W7 8(4) . . . .
O13 W8 O17 W7 88.1(15) . . . .
O18 W8 O17 W7 -71.7(15) . . . .
O4 W8 O17 W7 3.6(13) . . . .
O34 W7 O17 W8 172.2(14) . . . .
O19 W7 O17 W8 71.6(15) . . . .
O11 W7 O17 W8 -15(3) . . . .
O12 W7 O17 W8 -85.3(15) . . . .
O4 W7 O17 W8 -3.6(13) . . . .
O35 W8 O18 W9 172.1(13) . . . .
O14 W8 O18 W9 -88.5(14) . . . .
O13 W8 O18 W9 -3(3) . . . .
O17 W8 O18 W9 70.8(14) . . . .
O4 W8 O18 W9 -1.3(12) . . . .
O36 W9 O18 W8 -170.7(13) . . . .
O15 W9 O18 W8 84.7(14) . . . .
O16 W9 O18 W8 4(3) . . . .
O19 W9 O18 W8 -71.6(14) . . . .
O4 W9 O18 W8 1.2(11) . . . .
O34 W7 O19 W9 -170.5(13) . . . .
O11 W7 O19 W9 85.8(14) . . . .
O17 W7 O19 W9 -69.4(14) . . . .
O12 W7 O19 W9 -1(3) . . . .
O4 W7 O19 W9 1.7(12) . . . .
O36 W9 O19 W7 173.0(14) . . . .
O15 W9 O19 W7 -6(3) . . . .
O16 W9 O19 W7 -85.6(14) . . . .
O18 W9 O19 W7 70.7(14) . . . .
O4 W9 O19 W7 -1.7(12) . . . .
O37 W10 O20 W1 170.6(15) . . . .
O26 W10 O20 W1 -86.2(16) . . . .
O28 W10 O20 W1 -10(4) . . . .
O25 W10 O20 W1 70.4(16) . . . .
O1 W10 O20 W1 -2.7(14) . . . .
O5 W1 O20 W10 87.8(16) . . . .
O11 W1 O20 W10 11(4) . . . .
O29 W1 O20 W10 -166.9(16) . . . .
O10 W1 O20 W10 -70.5(16) . . . .
O1 W1 O20 W10 2.7(14) . . . .
O38 W11 O21 W2 -169.5(15) . . . .
O27 W11 O21 W2 11(3) . . . .
O22 W11 O21 W2 -71.5(15) . . . .
O26 W11 O21 W2 85.4(15) . . . .
O2 W11 O21 W2 3.3(12) . . . .
O30 W2 O21 W11 169.2(14) . . . .
O6 W2 O21 W11 69.0(15) . . . .
O12 W2 O21 W11 -3(3) . . . .
O5 W2 O21 W11 -88.4(15) . . . .
O2 W2 O21 W11 -3.3(12) . . . .
O31 W3 O22 W11 -172.7(15) . . . .
O7 W3 O22 W11 84.2(15) . . . .
O13 W3 O22 W11 -1(3) . . . .
O6 W3 O22 W11 -69.7(15) . . . .
O2 W3 O22 W11 0.9(12) . . . .
O38 W11 O22 W3 172.3(15) . . . .
O21 W11 O22 W3 72.8(15) . . . .
O27 W11 O22 W3 -82.2(15) . . . .
O26 W11 O22 W3 -4(3) . . . .
O2 W11 O22 W3 -0.9(13) . . . .
O39 W12 O23 W4 -173.8(15) . . . .
O27 W12 O23 W4 81.6(15) . . . .
O24 W12 O23 W4 -72.3(15) . . . .
O28 W12 O23 W4 7(4) . . . .
O3 W12 O23 W4 -1.5(12) . . . .
O7 W4 O23 W12 -85.3(15) . . . .
O14 W4 O23 W12 -1(4) . . . .
O8 W4 O23 W12 73.5(14) . . . .
O29 W4 O23 W12 -179.9(14) 1_455 . . .
O3 W4 O23 W12 1.5(12) . . . .
O39 W12 O24 W5 167.7(15) . . . .
O27 W12 O24 W5 -24(3) . . . .
O23 W12 O24 W5 67.3(15) . . . .
O28 W12 O24 W5 -92.4(15) . . . .
O3 W12 O24 W5 -8.5(13) . . . .
O32 W5 O24 W12 -165.3(15) . . . .
O8 W5 O24 W12 -66.0(16) . . . .
O9 W5 O24 W12 91.3(16) . . . .
O15 W5 O24 W12 23(3) . . . .
O3 W5 O24 W12 8.5(13) . . . .
O33 W6 O25 W10 168.6(14) . . . .
O10 W6 O25 W10 66.9(14) . . . .
O9 W6 O25 W10 -88.4(14) . . . .
O16 W6 O25 W10 -14(3) . . . .
O1 W6 O25 W10 -5.4(12) . . . .
O37 W10 O25 W6 -169.9(14) . . . .
O20 W10 O25 W6 -67.6(14) . . . .
O26 W10 O25 W6 16(3) . . . .
O28 W10 O25 W6 90.7(14) . . . .
O1 W10 O25 W6 5.5(12) . . . .
O37 W10 O26 W11 -126(2) . . . .
O20 W10 O26 W11 131(2) . . . .
O28 W10 O26 W11 -27(2) . . . .
O25 W10 O26 W11 48(4) . . . .
O1 W10 O26 W11 58(2) . . . .
O38 W11 O26 W10 130(2) . . . .
O21 W11 O26 W10 -131(3) . . . .
O27 W11 O26 W10 25(2) . . . .
O22 W11 O26 W10 -54(4) . . . .
O2 W11 O26 W10 -57(2) . . . .
O39 W12 O27 W11 127(3) . . . .
O24 W12 O27 W11 -41(4) . . . .
O23 W12 O27 W11 -132(3) . . . .
O28 W12 O27 W11 28(3) . . . .
O3 W12 O27 W11 -56(3) . . . .
O38 W11 O27 W12 -131(3) . . . .
O21 W11 O27 W12 49(4) . . . .
O22 W11 O27 W12 130(3) . . . .
O26 W11 O27 W12 -26(3) . . . .
O2 W11 O27 W12 56(3) . . . .
O37 W10 O28 W12 135(3) . . . .
O20 W10 O28 W12 -44(4) . . . .
O26 W10 O28 W12 33(3) . . . .
O25 W10 O28 W12 -125(3) . . . .
O1 W10 O28 W12 -51(3) . . . .
O39 W12 O28 W10 -135(3) . . . .
O27 W12 O28 W10 -32(3) . . . .
O24 W12 O28 W10 124(3) . . . .
O23 W12 O28 W10 45(5) . . . .
O3 W12 O28 W10 52(3) . . . .
O5 W1 O29 W4 144(4) . . . 1_655
O11 W1 O29 W4 -129(4) . . . 1_655
O20 W1 O29 W4 50(4) . . . 1_655
O10 W1 O29 W4 -37(4) . . . 1_655
O1 W1 O29 W4 2(8) . . . 1_655
O14 W8 O35 Cu1 132.5(16) . . . .
O13 W8 O35 Cu1 42.1(18) . . . .
O18 W8 O35 Cu1 -135.9(16) . . . .
O17 W8 O35 Cu1 -49.4(18) . . . .
O4 W8 O35 Cu1 -102(5) . . . .
N2 Cu1 O35 W8 77.5(18) . . . .
N10 Cu1 O35 W8 -100.1(18) . . . .
N8 Cu1 O35 W8 -11.1(18) . . . .
N4 Cu1 O35 W8 170.0(17) . . . .
C9 N1 C1 C2 42(5) . . . .
C7 N1 C1 C2 -145(3) . . . .
C9 N1 C1 C6 -143(3) . . . .
C7 N1 C1 C6 30(5) . . . .
C6 C1 C2 C3 2(5) . . . .
N1 C1 C2 C3 177(3) . . . .
C1 C2 C3 C4 -5(5) . . . .
C1 C2 C3 N3 -177(3) . . . 1_655
C2 C3 C4 C5 8(5) . . . .
N3 C3 C4 C5 180(3) 1_655 . . .
C3 C4 C5 C6 -8(5) . . . .
C3 C4 C5 N5 178(3) . . . .
C13 N5 C5 C4 -158(4) . . . .
C15 N5 C5 C4 18(5) . . . .
C13 N5 C5 C6 27(5) . . . .
C15 N5 C5 C6 -157(3) . . . .
C4 C5 C6 C1 5(5) . . . .
N5 C5 C6 C1 179(3) . . . .
C2 C1 C6 C5 -2(5) . . . .
N1 C1 C6 C5 -177(3) . . . .
C9 N1 C7 N2 -4(4) . . . .
C1 N1 C7 N2 -178(3) . . . .
C8 N2 C7 N1 2(3) . . . .
Cu1 N2 C7 N1 -166(2) . . . .
C7 N2 C8 C9 0(4) . . . .
Cu1 N2 C8 C9 166(2) . . . .
C7 N1 C9 C8 4(4) . . . .
C1 N1 C9 C8 178(3) . . . .
N2 C8 C9 N1 -3(4) . . . .
C12 N3 C10 N4 6(4) . . . .
C3 N3 C10 N4 -177(3) 1_455 . . .
C11 N4 C10 N3 -4(4) . . . .
Cu1 N4 C10 N3 -174(2) . . . .
C10 N4 C11 C12 1(4) . . . .
Cu1 N4 C11 C12 170(2) . . . .
N4 C11 C12 N3 3(4) . . . .
C10 N3 C12 C11 -5(4) . . . .
C3 N3 C12 C11 178(3) 1_455 . . .
C14 N6 C13 N5 -9(4) . . . .
C15 N5 C13 N6 6(4) . . . .
C5 N5 C13 N6 -177(3) . . . .
C13 N6 C14 C15 9(4) . . . .
N6 C14 C15 N5 -6(4) . . . .
C13 N5 C15 C14 0(4) . . . .
C5 N5 C15 C14 -176(3) . . . .
C22 N7 C16 C17 -41(5) . . . .
C24 N7 C16 C17 142(4) . . . .
C22 N7 C16 C21 143(3) . . . .
C24 N7 C16 C21 -33(5) . . . .
C21 C16 C17 C18 -4(5) . . . .
N7 C16 C17 C18 -179(3) . . . .
C16 C17 C18 C19 -3(5) . . . .
C16 C17 C18 N9 180(3) . . . 1_655
N9 C18 C19 C20 -175(3) 1_655 . . .
C17 C18 C19 C20 8(5) . . . .
C18 C19 C20 C21 -6(5) . . . .
C18 C19 C20 N11 -177(3) . . . .
C30 N11 C20 C21 -146(3) . . . .
C28 N11 C20 C21 46(4) . . . .
C30 N11 C20 C19 26(5) . . . .
C28 N11 C20 C19 -142(3) . . . .
C19 C20 C21 C16 -1(5) . . . .
N11 C20 C21 C16 171(3) . . . .
C17 C16 C21 C20 6(5) . . . .
N7 C16 C21 C20 -179(3) . . . .
C24 N7 C22 N8 6(4) . . . .
C16 N7 C22 N8 -171(3) . . . .
C23 N8 C22 N7 -5(4) . . . .
Cu1 N8 C22 N7 177(2) . . . .
C22 N8 C23 C24 2(4) . . . .
Cu1 N8 C23 C24 -180(2) . . . .
N8 C23 C24 N7 1(4) . . . .
C22 N7 C24 C23 -4(4) . . . .
C16 N7 C24 C23 173(3) . . . .
C27 N10 C25 N9 2(4) . . . .
Cu1 N10 C25 N9 -178(2) . . . .
C18 N9 C25 N10 178(3) 1_455 . . .
C26 N9 C25 N10 -5(4) . . . .
C25 N9 C26 C27 6(4) . . . .
C18 N9 C26 C27 -177(3) 1_455 . . .
N9 C26 C27 N10 -5(4) . . . .
C25 N10 C27 C26 2(4) . . . .
Cu1 N10 C27 C26 -177(3) . . . .
C29 N12 C28 N11 -1(4) . . . .
C30 N11 C28 N12 4(4) . . . .
C20 N11 C28 N12 174(3) . . . .
C28 N12 C29 C30 -3(4) . . . .
N12 C29 C30 N11 5(4) . . . .
C28 N11 C30 C29 -6(4) . . . .
C20 N11 C30 C29 -175(3) . . . .
